data_2005538
loop_
_publ_author_name
'Bruno, G.'
'Monforte, A. M.'
'Nicol\'o, F.'
'Scopelliti, R.'
'Zappal\'a, M.'

_publ_contact_author
;
      Prof. Giuseppe Bruno
      Dip. di Chimica Inorganica, Chimica Analitica e Chimica Fisica
      Universita' di Messina
      98166 Vill. Sant'Agata
      Messina
      Italy
;
_publ_section_title 1-[3,5-Bis(trifluoromethyl)phenyl]-1<i>H</i>,3<i>H</i>-thiazolo[3,4-<i>a</i>]benzimidazole
_journal_issue 10
_journal_name_full 'Acta Crystallographica Section C'
_journal_page_first 2533
_journal_page_last 2535
_journal_paper_doi 10.1107/S0108270196006476
_journal_volume 52
_journal_year 1996
_chemical_formula_moiety 'C17 H10 F6 N2 S'
_chemical_formula_sum 'C17 H10 F6 N2 S'
_chemical_formula_weight 388.33
_chemical_name_systematic
;
1-(3,5-Ditrifluoromethylphenyl)-1H,3H-thiazolo[3,4-a]benzimidazole
;
_space_group_IT_number 14
_symmetry_cell_setting monoclinic
_symmetry_space_group_name_Hall '-P 2ybc'
_symmetry_space_group_name_H-M 'P 1 21/c 1'
_audit_creation_method SHELXL
_cell_angle_alpha 90.00
_cell_angle_beta 97.46(2)
_cell_angle_gamma 90.00
_cell_formula_units_Z 4
_cell_length_a 8.281(2)
_cell_length_b 20.914(4)
_cell_length_c 9.549(2)
_cell_measurement_reflns_used 35
_cell_measurement_temperature 293(2)
_cell_measurement_theta_max 15
_cell_measurement_theta_min 5
_cell_volume 1639.8(6)
_computing_cell_refinement P3/V
_computing_data_collection P3/V
_computing_data_reduction 'SHELXTL-Plus (Sheldrick, 1990)'
_computing_molecular_graphics SHELXTL-Plus
_computing_publication_material 'PARST95 (Nardelli, 1995) and SHELXL93'
_computing_structure_refinement 'SHELXL93 (Sheldrick, 1993)'
_computing_structure_solution 'SIR92 (Altomare et al., 1994)'
_diffrn_ambient_temperature 293(2)
_diffrn_measurement_device 'Siemens R3m/V diffractometer'
_diffrn_measurement_method \w/2\q
_diffrn_radiation_monochromator graphite
_diffrn_radiation_source 'fine-focus sealed tube'
_diffrn_radiation_type MoK\a
_diffrn_radiation_wavelength 0.71073
_diffrn_reflns_av_R_equivalents 0.0181
_diffrn_reflns_av_sigmaI/netI 0.0508
_diffrn_reflns_limit_h_max 10
_diffrn_reflns_limit_h_min -1
_diffrn_reflns_limit_k_max 24
_diffrn_reflns_limit_k_min -1
_diffrn_reflns_limit_l_max 11
_diffrn_reflns_limit_l_min -11
_diffrn_reflns_number 3467
_diffrn_reflns_theta_max 24
_diffrn_reflns_theta_min 1.5
_diffrn_standards_decay_% 1
_diffrn_standards_interval_count 97
_diffrn_standards_number 3
_exptl_absorpt_coefficient_mu 0.264
_exptl_absorpt_correction_T_max .831
_exptl_absorpt_correction_T_min .708
_exptl_absorpt_correction_type '\y scan (Kopfmann & Huber, 1968)'
_exptl_crystal_colour colourless
_exptl_crystal_density_diffrn 1.573
_exptl_crystal_description prismatic
_exptl_crystal_F_000 784
_exptl_crystal_size_max 0.20
_exptl_crystal_size_mid 0.12
_exptl_crystal_size_min 0.08
_refine_diff_density_max 0.170
_refine_diff_density_min -0.147
_refine_ls_extinction_coef 0.0053(8)
_refine_ls_extinction_method 'SHELXL93 (Sheldrick, 1993)'
_refine_ls_goodness_of_fit_all 0.964
_refine_ls_goodness_of_fit_obs 0.964
_refine_ls_matrix_type full
_refine_ls_number_parameters 291
_refine_ls_number_reflns 1839
_refine_ls_number_restraints 132
_refine_ls_restrained_S_all 1.024
_refine_ls_restrained_S_obs 1.040
_refine_ls_R_factor_all 0.0615
_refine_ls_R_factor_obs 0.0377
_refine_ls_shift/esd_max 0.001
_refine_ls_shift/esd_mean 0.000
_refine_ls_structure_factor_coef Fsqd
_refine_ls_weighting_details 'w = 1/[\s^2^(Fo^2^)+(0.0416P)^2^] where P=(Fo^2^+2Fc^2^)/3'
_refine_ls_weighting_scheme calc
_refine_ls_wR_factor_all 0.0860
_refine_ls_wR_factor_obs 0.0703
_reflns_number_observed 1839
_reflns_number_total 2577
_reflns_observed_criterion >1.0sigma(I)
_cod_data_source_file na1245.cif
_cod_data_source_block alba2
_cod_depositor_comments
;
The following automatic conversions were performed:

'_refine_ls_weighting_scheme' value 'calc w =
1/[\s^2^(Fo^2^)+(0.0416P)^2^] where P=(Fo^2^+2Fc^2^)/3' was changed
to 'calc'. New tag '_refine_ls_weighting_details' was created. The
value of the new tag was set to 'w = 1/[\s^2^(Fo^2^)+(0.0416P)^2^]
where P=(Fo^2^+2Fc^2^)/3'.

Automatic conversion script
Id: cif_fix_values 3143 2015-03-26 13:38:13Z robertas 
;
_cod_original_sg_symbol_H-M 'P 21/c'
_cod_database_code 2005538

loop_
_symmetry_equiv_pos_as_xyz
'x, y, z'
'-x, y+1/2, -z+1/2'
'-x, -y, -z'
'x, -y-1/2, z-1/2'

loop_
_atom_site_aniso_label
_atom_site_aniso_U_11
_atom_site_aniso_U_22
_atom_site_aniso_U_33
_atom_site_aniso_U_12
_atom_site_aniso_U_13
_atom_site_aniso_U_23
S 0.0783(6) 0.0444(4) 0.0413(4) 0.0023(5) 0.0064(4) -0.0054(4)
C1 0.039(2) 0.038(2) 0.0336(13) -0.0009(14) -0.0030(12) 0.0022(12)
N2 0.0428(14) 0.0308(12) 0.0341(12) 0.0016(11) 0.0022(10) 0.0041(10)
C8 0.040(2) 0.037(2) 0.046(2) 0.0030(14) 0.0073(13) 0.0055(13)
C9 0.061(2) 0.034(2) 0.057(2) 0.002(2) 0.013(2) -0.0013(14)
C2 0.039(2) 0.036(2) 0.0361(14) -0.0048(14) 0.0071(12) 0.0028(13)
C7 0.038(2) 0.051(2) 0.039(2) -0.0026(15) 0.0040(13) 0.0078(14)
N1 0.047(2) 0.054(2) 0.0478(14) 0.0083(13) 0.0040(12) 0.0130(12)
C3 0.062(2) 0.041(2) 0.045(2) 0.001(2) 0.012(2) 0.0024(14)
C4 0.080(2) 0.051(2) 0.055(2) -0.006(2) 0.027(2) -0.012(2)
C5 0.070(2) 0.079(2) 0.037(2) -0.015(2) 0.011(2) -0.009(2)
C6 0.051(2) 0.079(2) 0.037(2) -0.005(2) 0.0010(15) 0.011(2)
C10 0.036(2) 0.0360(15) 0.0291(13) 0.0002(14) 0.0014(12) 0.0019(12)
C11 0.038(2) 0.040(2) 0.0395(15) -0.0010(14) -0.0007(13) 0.0065(13)
C12 0.041(2) 0.044(2) 0.044(2) -0.0056(15) -0.0021(14) 0.0062(14)
C16 0.060(3) 0.069(3) 0.099(3) -0.018(2) -0.009(3) 0.024(3)
F1 0.130(6) 0.059(3) 0.235(10) -0.046(3) -0.090(6) 0.049(5)
F2 0.061(4) 0.184(7) 0.193(7) -0.028(4) 0.022(4) 0.030(5)
F3 0.118(5) 0.134(5) 0.105(4) -0.065(4) -0.053(3) 0.021(3)
F1' 0.140(13) 0.237(17) 0.075(7) -0.117(12) 0.019(7) -0.064(9)
F2' 0.062(10) 0.057(8) 0.30(3) -0.030(7) -0.093(15) 0.078(12)
F3' 0.106(9) 0.098(11) 0.090(6) -0.073(8) 0.027(6) 0.034(6)
C13 0.062(2) 0.034(2) 0.044(2) 0.000(2) 0.006(2) 0.0073(13)
C14 0.049(2) 0.037(2) 0.0301(14) 0.0084(15) -0.0014(13) -0.0006(12)
C17 0.064(2) 0.043(2) 0.047(2) 0.013(2) -0.004(2) 0.002(2)
F4 0.072(4) 0.065(4) 0.059(3) 0.036(3) 0.000(3) -0.006(3)
F5 0.100(4) 0.050(3) 0.083(5) 0.011(2) -0.067(3) -0.008(3)
F6 0.097(4) 0.112(3) 0.052(3) 0.025(3) 0.002(3) 0.046(3)
F4' 0.129(16) 0.26(3) 0.023(5) 0.104(16) -0.004(7) 0.010(8)
F5' 0.095(9) 0.083(8) 0.096(12) 0.008(7) -0.069(8) 0.026(8)
F6' 0.110(14) 0.034(6) 0.109(17) 0.006(7) -0.040(10) -0.009(7)
C15 0.038(2) 0.043(2) 0.0318(14) 0.0001(14) -0.0017(13) -0.0035(13)

loop_
_atom_site_label
_atom_site_occupancy
_atom_site_fract_x
_atom_site_fract_y
_atom_site_fract_z
_atom_site_U_iso_or_equiv
_atom_site_thermal_displace_type
_atom_site_calc_flag
_atom_site_refinement_flags
_atom_site_disorder_group
_atom_site_type_symbol
S 1 0.72936(11) 0.46944(4) 0.15816(7) 0.0548(3) Uani d . . S
C1 1 0.6329(3) 0.52643(12) 0.2691(2) 0.0373(7) Uani d . . C
H1 1 0.5158(3) 0.51779(12) 0.2616(2) 0.050 Uiso calc R . H
N2 1 0.7100(3) 0.51068(9) 0.4106(2) 0.0361(5) Uani d . . N
C8 1 0.7999(3) 0.45633(13) 0.4319(3) 0.0411(7) Uani d . . C
C9 1 0.8122(4) 0.41796(12) 0.3038(3) 0.0504(8) Uani d . . C
H9A 1 0.7493(4) 0.37886(12) 0.3047(3) 0.050 Uiso calc R . H
H9B 1 0.9247(4) 0.40705(12) 0.2967(3) 0.050 Uiso calc R . H
C2 1 0.7044(3) 0.53861(13) 0.5414(3) 0.0370(7) Uani d . . C
C7 1 0.7974(3) 0.49750(14) 0.6356(3) 0.0427(7) Uani d . . C
N1 1 0.8569(3) 0.44609(11) 0.5647(2) 0.0498(6) Uani d . . N
C3 1 0.6305(4) 0.59320(13) 0.5843(3) 0.0489(8) Uani d . . C
H3 1 0.5680(4) 0.61964(13) 0.5203(3) 0.050 Uiso calc R . H
C4 1 0.6544(4) 0.60636(15) 0.7272(3) 0.0605(9) Uani d . . C
H4 1 0.6070(4) 0.64263(15) 0.7608(3) 0.050 Uiso calc R . H
C5 1 0.7480(4) 0.5663(2) 0.8218(3) 0.0616(9) Uani d . . C
H5 1 0.7627(4) 0.5769(2) 0.9171(3) 0.050 Uiso calc R . H
C6 1 0.8189(4) 0.5123(2) 0.7797(3) 0.0559(9) Uani d . . C
H6 1 0.8799(4) 0.4859(2) 0.8448(3) 0.050 Uiso calc R . H
C10 1 0.6604(3) 0.59436(12) 0.2252(2) 0.0338(6) Uani d . . C
C11 1 0.8075(3) 0.62469(12) 0.2638(3) 0.0395(7) Uani d . . C
H11 1 0.8908(3) 0.60347(12) 0.3200(3) 0.050 Uiso calc R . H
C12 1 0.8314(3) 0.68650(13) 0.2193(3) 0.0438(7) Uani d . . C
C16 1 0.9866(5) 0.7200(2) 0.2676(5) 0.0778(11) Uani d D . C
F1 0.70 0.9979(10) 0.7781(3) 0.2315(9) 0.151(4) Uani d PDU 1 F
F2 0.70 1.1072(8) 0.6904(4) 0.2118(9) 0.146(3) Uani d PDU 1 F
F3 0.70 1.0329(9) 0.7124(3) 0.4030(6) 0.125(3) Uani d PDU 1 F
F1' 0.30 0.9660(18) 0.7560(8) 0.3847(12) 0.150(6) Uani d PDU 2 F
F2' 0.30 1.1136(14) 0.6889(5) 0.287(2) 0.149(12) Uani d PDU 2 F
F3' 0.30 1.0063(19) 0.7672(7) 0.1801(15) 0.097(6) Uani d PDU 2 F
C13 1 0.7083(4) 0.71792(13) 0.1330(3) 0.0465(8) Uani d . . C
H13 1 0.7252(4) 0.75911(13) 0.1012(3) 0.050 Uiso calc R . H
C14 1 0.5617(3) 0.68795(12) 0.0949(2) 0.0393(7) Uani d . . C
C17 1 0.4299(4) 0.7234(2) 0.0050(3) 0.0521(8) Uani d D . C
F4 0.70 0.3661(13) 0.7685(4) 0.0765(11) 0.066(2) Uani d PDU 3 F
F5 0.70 0.3096(10) 0.6888(4) -0.0566(7) 0.085(2) Uani d PDU 3 F
F6 0.70 0.4929(10) 0.7552(4) -0.0974(5) 0.088(2) Uani d PDU 3 F
F4' 0.30 0.450(2) 0.7348(10) -0.1259(12) 0.138(10) Uani d PDU 4 F
F5' 0.30 0.297(2) 0.6859(10) -0.0029(17) 0.098(6) Uani d PDU 4 F
F6' 0.30 0.385(3) 0.7769(8) 0.060(3) 0.089(8) Uani d PDU 4 F
C15 1 0.5366(3) 0.62640(13) 0.1414(2) 0.0382(7) Uani d . . C
H15 1 0.4366(3) 0.60651(13) 0.1164(2) 0.050 Uiso calc R . H

loop_
_atom_type_symbol
_atom_type_description
_atom_type_scat_dispersion_real
_atom_type_scat_dispersion_imag
_atom_type_scat_source
C C 0.0033 0.0016 'International Tables Vol C Tables 4.2.6.8 and 6.1.1.4'
H H 0.0000 0.0000 'International Tables Vol C Tables 4.2.6.8 and 6.1.1.4'
N N 0.0061 0.0033 'International Tables Vol C Tables 4.2.6.8 and 6.1.1.4'
F F 0.0171 0.0103 'International Tables Vol C Tables 4.2.6.8 and 6.1.1.4'
S S 0.1246 0.1234 'International Tables Vol C Tables 4.2.6.8 and 6.1.1.4'

loop_
_geom_angle_atom_site_label_1
_geom_angle_atom_site_label_2
_geom_angle_atom_site_label_3
_geom_angle
_geom_angle_publ_flag
C9 S C1 95.26(12) yes
N2 C1 C10 114.1(2) yes
N2 C1 S 102.5(2) yes
C10 C1 S 110.9(2) yes
C8 N2 C2 107.4(2) yes
C8 N2 C1 119.6(2) yes
C2 N2 C1 132.8(2) yes
N1 C8 N2 113.8(2) yes
N1 C8 C9 131.0(2) yes
N2 C8 C9 115.2(2) yes
C8 C9 S 104.6(2) yes
C3 C2 N2 133.1(2) yes
C3 C2 C7 123.0(2) ?
N2 C2 C7 103.9(2) yes
N1 C7 C6 129.8(3) yes
N1 C7 C2 111.1(2) yes
C6 C7 C2 119.0(3) ?
C8 N1 C7 103.8(2) yes
C4 C3 C2 116.4(3) ?
C3 C4 C5 121.2(3) ?
C6 C5 C4 122.3(3) ?
C5 C6 C7 118.1(3) ?
C11 C10 C15 119.5(2) ?
C11 C10 C1 121.2(2) ?
C15 C10 C1 119.3(2) ?
C10 C11 C12 120.3(2) ?
C11 C12 C13 120.1(3) ?
C11 C12 C16 119.9(3) ?
C13 C12 C16 120.0(3) ?
F1 C16 F3 111.1(6) ?
F2' C16 F3' 108.6(9) ?
F1 C16 F2 104.4(6) ?
F3 C16 F2 101.4(6) ?
F2' C16 F1' 111.1(9) ?
F3' C16 F1' 98.3(8) ?
F2' C16 C12 119.1(7) ?
F1 C16 C12 117.3(5) ?
F3 C16 C12 112.4(4) ?
F3' C16 C12 109.3(8) ?
F2 C16 C12 108.6(5) ?
F1' C16 C12 108.5(6) ?
C14 C13 C12 119.8(3) ?
C13 C14 C15 120.2(2) ?
C13 C14 C17 118.7(3) ?
C15 C14 C17 121.1(3) ?
F4' C17 F6' 107.9(11) ?
F5 C17 F4 107.2(6) ?
F5 C17 F6 107.0(5) ?
F4 C17 F6 104.0(5) ?
F4' C17 F5' 104.9(9) ?
F6' C17 F5' 104.3(11) ?
F4' C17 C14 117.8(10) ?
F5 C17 C14 116.2(4) ?
F6' C17 C14 114.6(14) ?
F4 C17 C14 111.7(6) ?
F6 C17 C14 109.9(5) ?
F5' C17 C14 105.9(10) ?
C14 C15 C10 120.2(3) ?

loop_
_geom_bond_atom_site_label_1
_geom_bond_atom_site_label_2
_geom_bond_distance
_geom_bond_publ_flag
S C9 1.821(3) yes
S C1 1.844(3) yes
C1 N2 1.455(3) yes
C1 C10 1.507(3) yes
N2 C8 1.360(3) yes
N2 C2 1.385(3) yes
C8 N1 1.312(3) yes
C8 C9 1.478(4) yes
C2 C3 1.383(4) ?
C2 C7 1.401(3) yes
C7 N1 1.394(3) yes
C7 C6 1.399(4) ?
C3 C4 1.381(4) ?
C4 C5 1.392(4) ?
C5 C6 1.358(4) ?
C10 C11 1.380(3) ?
C10 C15 1.388(3) ?
C11 C12 1.383(3) ?
C12 C13 1.390(4) ?
C12 C16 1.484(4) ?
C16 F2' 1.230(10) ?
C16 F1 1.270(6) ?
C16 F3 1.310(6) ?
C16 F3' 1.316(9) ?
C16 F2 1.342(7) ?
C16 F1' 1.377(9) ?
C13 C14 1.373(4) ?
C14 C15 1.386(4) ?
C14 C17 1.494(4) ?
C17 F4' 1.304(10) ?
C17 F5 1.308(6) ?
C17 F6' 1.311(11) ?
C17 F4 1.315(5) ?
C17 F6 1.343(6) ?
C17 F5' 1.345(11) ?

loop_
_geom_torsion_atom_site_label_1
_geom_torsion_atom_site_label_2
_geom_torsion_atom_site_label_3
_geom_torsion_atom_site_label_4
_geom_torsion
C9 S C1 N2 15.0(2)
C9 S C1 C10 137.1(2)
C10 C1 N2 C8 -131.8(2)
S C1 N2 C8 -11.8(3)
C10 C1 N2 C2 53.3(4)
S C1 N2 C2 173.3(2)
C2 N2 C8 N1 -1.0(3)
C1 N2 C8 N1 -177.2(2)
C2 N2 C8 C9 177.0(2)
C1 N2 C8 C9 0.8(3)
N1 C8 C9 S -171.6(3)
N2 C8 C9 S 10.8(3)
C1 S C9 C8 -14.9(2)
C8 N2 C2 C3 -179.2(3)
C1 N2 C2 C3 -3.8(5)
C8 N2 C2 C7 0.8(3)
C1 N2 C2 C7 176.2(3)
C3 C2 C7 N1 179.6(3)
N2 C2 C7 N1 -0.3(3)
C3 C2 C7 C6 -0.8(4)
N2 C2 C7 C6 179.3(3)
N2 C8 N1 C7 0.8(3)
C9 C8 N1 C7 -176.8(3)
C6 C7 N1 C8 -179.8(3)
C2 C7 N1 C8 -0.3(3)
N2 C2 C3 C4 -179.2(3)
C7 C2 C3 C4 0.9(4)
C2 C3 C4 C5 -0.1(4)
C3 C4 C5 C6 -0.8(5)
C4 C5 C6 C7 0.8(5)
N1 C7 C6 C5 179.4(3)
C2 C7 C6 C5 -0.1(4)
N2 C1 C10 C11 37.3(3)
S C1 C10 C11 -77.9(3)
N2 C1 C10 C15 -144.3(2)
S C1 C10 C15 100.5(2)
C15 C10 C11 C12 -0.1(4)
C1 C10 C11 C12 178.3(2)
C10 C11 C12 C13 -1.3(4)
C10 C11 C12 C16 176.7(3)
C11 C12 C16 F2' 33.8(13)
C13 C12 C16 F2' -148.2(12)
C11 C12 C16 F1 -175.3(6)
C13 C12 C16 F1 2.7(7)
C11 C12 C16 F3 -44.6(7)
C13 C12 C16 F3 133.4(5)
C11 C12 C16 F3' 159.3(8)
C13 C12 C16 F3' -22.7(9)
C11 C12 C16 F2 66.8(6)
C13 C12 C16 F2 -115.2(5)
C11 C12 C16 F1' -94.6(10)
C13 C12 C16 F1' 83.4(10)
C11 C12 C13 C14 1.5(4)
C16 C12 C13 C14 -176.5(3)
C12 C13 C14 C15 -0.5(4)
C12 C13 C14 C17 178.5(3)
C13 C14 C17 F4' 69.5(11)
C15 C14 C17 F4' -111.6(11)
C13 C14 C17 F5 163.8(5)
C15 C14 C17 F5 -17.2(6)
C13 C14 C17 F6' -59.2(12)
C15 C14 C17 F6' 119.8(12)
C13 C14 C17 F4 -72.8(6)
C15 C14 C17 F4 106.2(6)
C13 C14 C17 F6 42.2(5)
C15 C14 C17 F6 -138.8(4)
C13 C14 C17 F5' -173.6(10)
C15 C14 C17 F5' 5.4(10)
C13 C14 C15 C10 -0.9(4)
C17 C14 C15 C10 -179.8(2)
C11 C10 C15 C14 1.1(4)
C1 C10 C15 C14 -177.3(2)
